data_7218798
loop_
_publ_author_name
'Wan, Chong-Qing'
'Sun, Xiao-Li'
'Li, Ai-Min'
'Sun, Xin-Zhan'
'Lee, Hung Kay'
'Han, Hong-Liang'
'Che, Guang-Bo'

_publ_section_title
;
 A series of silver(i) coordination polymers of a new linear
 4-((pyridin-4-ylthio)methyl)pyridine ligand: the role of organic and
 inorganic anions
;
_journal_issue 4
_journal_name_full CrystEngComm
_journal_page_first 797
_journal_paper_doi 10.1039/C4CE02029D
_journal_volume 17
_journal_year 2015
_chemical_formula_sum 'C15 H16 Ag N2 O4 S'
_chemical_formula_weight 428.23
_chemical_name_systematic
;
 ?
;
_space_group_crystal_system triclinic
_space_group_IT_number 2
_space_group_name_Hall '-P 1'
_space_group_name_H-M_alt 'P -1'
_symmetry_space_group_name_Hall '-P 1'
_symmetry_space_group_name_H-M 'P -1'
_atom_sites_solution_hydrogens mixed
_audit_creation_method SHELXL-2014
_cell_angle_alpha 96.798(4)
_cell_angle_beta 93.784(3)
_cell_angle_gamma 111.740(3)
_cell_formula_units_Z 2
_cell_length_a 8.0768(4)
_cell_length_b 9.1756(5)
_cell_length_c 11.7609(6)
_cell_measurement_temperature 296(2)
_cell_volume 798.19(7)
_computing_structure_refinement 'SHELXL-2014 (Sheldrick, 2014)'
_diffrn_ambient_temperature 296(2)
_diffrn_measured_fraction_theta_full 0.999
_diffrn_measured_fraction_theta_max 0.999
_diffrn_radiation_type MoK\a
_diffrn_radiation_wavelength 0.71073
_diffrn_reflns_av_R_equivalents 0.0290
_diffrn_reflns_av_unetI/netI 0.0285
_diffrn_reflns_Laue_measured_fraction_full 0.999
_diffrn_reflns_Laue_measured_fraction_max 0.999
_diffrn_reflns_limit_h_max 9
_diffrn_reflns_limit_h_min -9
_diffrn_reflns_limit_k_max 10
_diffrn_reflns_limit_k_min -10
_diffrn_reflns_limit_l_max 14
_diffrn_reflns_limit_l_min -14
_diffrn_reflns_number 9878
_diffrn_reflns_point_group_measured_fraction_full 0.999
_diffrn_reflns_point_group_measured_fraction_max 0.999
_diffrn_reflns_theta_full 25.242
_diffrn_reflns_theta_max 25.250
_diffrn_reflns_theta_min 1.756
_exptl_absorpt_coefficient_mu 1.414
_exptl_absorpt_correction_T_max 0.7456
_exptl_absorpt_correction_T_min 0.6163
_exptl_absorpt_correction_type multi-scan
_exptl_absorpt_process_details SADABS
_exptl_crystal_colour Colorless
_exptl_crystal_density_diffrn 1.782
_exptl_crystal_description Block
_exptl_crystal_F_000 430
_exptl_crystal_size_max 0.27
_exptl_crystal_size_mid 0.23
_exptl_crystal_size_min 0.17
_refine_diff_density_max 1.165
_refine_diff_density_min -0.517
_refine_diff_density_rms 0.132
_refine_ls_extinction_method none
_refine_ls_goodness_of_fit_ref 1.064
_refine_ls_hydrogen_treatment constr
_refine_ls_matrix_type full
_refine_ls_number_parameters 215
_refine_ls_number_reflns 2890
_refine_ls_number_restraints 6
_refine_ls_restrained_S_all 1.064
_refine_ls_R_factor_all 0.0603
_refine_ls_R_factor_gt 0.0496
_refine_ls_shift/su_max 0.001
_refine_ls_shift/su_mean 0.000
_refine_ls_structure_factor_coef Fsqd
_refine_ls_weighting_details 'w=1/[\s^2^(Fo^2^)+(0.0763P)^2^+1.2416P] where P=(Fo^2^+2Fc^2^)/3'
_refine_ls_weighting_scheme calc
_refine_ls_wR_factor_gt 0.1300
_refine_ls_wR_factor_ref 0.1375
_reflns_Friedel_coverage 0.000
_reflns_number_gt 2393
_reflns_number_total 2890
_reflns_threshold_expression 'I > 2\s(I)'
_cod_data_source_file c4ce02029d2.cif
_cod_data_source_block CCDC999953
_cod_depositor_comments
;
The following automatic conversions were performed:

'_exptl_absorpt_correction_type' value 'Multi-SCAN' changed to
'multi-scan' according to
/usr/data/users/saulius/crontab/automatic-downloads/rss-feeds/RSC/lib/dictionaries/cif_core.dic
dictionary named 'cif_core.dic' version 2.4.2 from 2011-04-26.

Automatic conversion script
Id: cif_fix_values 2827 2014-09-09 07:05:25Z andrius 

 Adding full bibliography for 7218794--7218803.cif.
;
_cod_database_code 7218798
_shelx_space_group_comment
;
The symmetry employed for this shelxl refinement is uniquely defined
by the following loop, which should always be used as a source of
symmetry information in preference to the above space-group names.
They are only intended as comments.
;
_shelxl_version_number 2014-3

loop_
_space_group_symop_operation_xyz
'x, y, z'
'-x, -y, -z'

loop_
_atom_site_label
_atom_site_type_symbol
_atom_site_fract_x
_atom_site_fract_y
_atom_site_fract_z
_atom_site_U_iso_or_equiv
_atom_site_adp_type
_atom_site_occupancy
_atom_site_site_symmetry_order
_atom_site_calc_flag
_atom_site_refinement_flags_posn
_atom_site_refinement_flags_adp
_atom_site_refinement_flags_occupancy
_atom_site_disorder_assembly
_atom_site_disorder_group
Ag1 Ag 0.88073(6) 0.46419(6) 0.61616(3) 0.0600(2) Uani 1 1 d . . . . .
S1 S 0.4319(4) 0.6185(2) 0.17920(19) 0.0494(7) Uani 0.815(7) 1 d D . P A 1
C6 C 0.294(3) 0.4268(17) 0.0962(13) 0.043(3) Uani 0.815(7) 1 d D . P A 1
H6A H 0.3681 0.3657 0.0810 0.051 Uiso 0.815(7) 1 calc R U P A 1
H6B H 0.2018 0.3694 0.1412 0.051 Uiso 0.815(7) 1 calc R U P A 1
C6' C 0.416(8) 0.584(4) 0.191(4) 0.0494(7) Uani 0.185(7) 1 d D . P A 2
H6'A H 0.4848 0.6654 0.1477 0.059 Uiso 0.185(7) 1 calc R U P A 2
H6'B H 0.3244 0.6144 0.2225 0.059 Uiso 0.185(7) 1 calc R U P A 2
S1' S 0.312(3) 0.393(2) 0.0938(15) 0.043(3) Uani 0.185(7) 1 d D . P A 2
N1 N 0.7414(6) 0.5170(6) 0.4739(4) 0.0470(10) Uani 1 1 d . . . . .
N2 N 0.0232(6) 0.4561(5) -0.2234(4) 0.0427(10) Uani 1 1 d . . . . .
O1 O 0.3930(9) 0.0179(6) 0.2956(4) 0.0935(19) Uani 1 1 d . . . . .
O2 O 0.6816(10) 0.0495(6) 0.3022(4) 0.0936(18) Uani 1 1 d . . . . .
C1 C 0.7714(8) 0.6631(7) 0.4513(5) 0.0517(13) Uani 1 1 d . . . . .
H1A H 0.8615 0.7485 0.4977 0.062 Uiso 1 1 calc R U . . .
C2 C 0.6749(7) 0.6932(7) 0.3622(5) 0.0486(13) Uani 1 1 d . . . . .
H2A H 0.6978 0.7971 0.3506 0.058 Uiso 1 1 calc R U . . .
C3 C 0.5433(6) 0.5670(6) 0.2899(4) 0.0389(11) Uani 1 1 d D . . . .
C4 C 0.5111(7) 0.4159(6) 0.3135(4) 0.0434(12) Uani 1 1 d . . . . .
H4A H 0.4225 0.3285 0.2680 0.052 Uiso 1 1 calc R U . . .
C5 C 0.6116(7) 0.3956(6) 0.4056(4) 0.0455(12) Uani 1 1 d . . . . .
H5A H 0.5882 0.2931 0.4208 0.055 Uiso 1 1 calc R U . . .
C7 C 0.2059(6) 0.4420(6) -0.0177(4) 0.0356(10) Uani 1 1 d D . . . .
C8 C 0.2351(7) 0.5832(6) -0.0568(4) 0.0409(11) Uani 1 1 d . . . . .
H8A H 0.3173 0.6775 -0.0145 0.049 Uiso 1 1 calc R U . . .
C9 C 0.1432(7) 0.5855(6) -0.1582(4) 0.0431(11) Uani 1 1 d . . . . .
H9A H 0.1659 0.6829 -0.1829 0.052 Uiso 1 1 calc R U . . .
C10 C -0.0057(8) 0.3178(6) -0.1851(5) 0.0513(13) Uani 1 1 d . . . . .
H10A H -0.0892 0.2254 -0.2288 0.062 Uiso 1 1 calc R U . . .
C11 C 0.0809(8) 0.3054(6) -0.0852(5) 0.0506(13) Uani 1 1 d . . . . .
H11A H 0.0567 0.2066 -0.0624 0.061 Uiso 1 1 calc R U . . .
C12 C 0.3692(9) 0.0214(6) 0.0595(5) 0.0593(16) Uani 1 1 d . . . . .
H12A H 0.2798 0.0369 0.0993 0.071 Uiso 1 1 calc R U . . .
C13 C 0.5158(9) 0.0125(6) 0.1204(5) 0.0556(16) Uani 1 1 d . . . . .
C14 C 0.6480(10) -0.0078(6) 0.0594(5) 0.0610(16) Uani 1 1 d . . . . .
H14A H 0.7494 -0.0124 0.0986 0.073 Uiso 1 1 calc R U . . .
C15 C 0.5304(13) 0.0267(7) 0.2498(5) 0.070(2) Uani 1 1 d . . . . .
O1W O 0.7696(7) 0.1556(6) 0.5386(4) 0.0785(14) Uani 1 1 d . . . . .
O2W O 1.0517(10) 0.1279(10) 0.2564(7) 0.150(3) Uani 1 1 d . . . . .
H1WB H 0.7573 0.0839 0.4763 0.225 Uiso 1 1 d R U . . .
H1WA H 0.7105 0.1015 0.5933 0.225 Uiso 1 1 d R U . . .
H2WA H 0.9876 0.1706 0.2972 0.225 Uiso 1 1 d R U . . .
H2WB H 1.1301 0.0867 0.2789 0.225 Uiso 1 1 d R U . . .

loop_
_atom_site_aniso_label
_atom_site_aniso_U_11
_atom_site_aniso_U_22
_atom_site_aniso_U_33
_atom_site_aniso_U_23
_atom_site_aniso_U_13
_atom_site_aniso_U_12
Ag1 0.0595(3) 0.0857(4) 0.0340(3) 0.0115(2) -0.0147(2) 0.0296(3)
S1 0.0575(11) 0.0465(12) 0.0406(10) 0.0076(9) -0.0169(8) 0.0192(10)
C6 0.057(4) 0.047(6) 0.037(2) 0.005(3) -0.011(2) 0.039(4)
C6' 0.0575(11) 0.0465(12) 0.0406(10) 0.0076(9) -0.0169(8) 0.0192(10)
S1' 0.057(4) 0.047(6) 0.037(2) 0.005(3) -0.011(2) 0.039(4)
N1 0.048(2) 0.064(3) 0.029(2) 0.006(2) -0.0073(19) 0.023(2)
N2 0.041(2) 0.053(3) 0.031(2) 0.0033(19) -0.0076(18) 0.0168(19)
O1 0.141(5) 0.059(3) 0.043(3) 0.009(2) 0.011(3) -0.006(3)
O2 0.164(6) 0.074(3) 0.036(2) -0.002(2) -0.027(3) 0.047(3)
C1 0.054(3) 0.051(3) 0.040(3) 0.004(2) -0.012(3) 0.013(3)
C2 0.050(3) 0.047(3) 0.042(3) 0.008(2) -0.008(2) 0.014(2)
C3 0.040(3) 0.050(3) 0.030(2) 0.011(2) -0.002(2) 0.020(2)
C4 0.049(3) 0.044(3) 0.034(3) 0.006(2) -0.009(2) 0.016(2)
C5 0.053(3) 0.047(3) 0.036(3) 0.004(2) -0.007(2) 0.021(2)
C7 0.034(2) 0.045(3) 0.027(2) 0.004(2) -0.0044(19) 0.016(2)
C8 0.043(3) 0.038(3) 0.035(3) 0.003(2) -0.008(2) 0.011(2)
C9 0.045(3) 0.043(3) 0.037(3) 0.008(2) -0.007(2) 0.014(2)
C10 0.058(3) 0.042(3) 0.044(3) -0.002(2) -0.016(3) 0.014(3)
C11 0.055(3) 0.039(3) 0.054(3) 0.008(2) -0.010(3) 0.016(2)
C12 0.080(4) 0.036(3) 0.048(3) -0.001(2) 0.007(3) 0.008(3)
C13 0.090(4) 0.028(3) 0.031(3) 0.002(2) -0.007(3) 0.005(3)
C14 0.085(4) 0.037(3) 0.047(3) 0.000(2) -0.018(3) 0.013(3)
C15 0.130(7) 0.029(3) 0.031(3) 0.005(2) -0.003(4) 0.011(3)
O1W 0.100(4) 0.064(3) 0.046(2) 0.005(2) -0.010(2) 0.007(3)
O2W 0.109(5) 0.162(8) 0.139(7) 0.034(6) -0.032(5) 0.012(5)

loop_
_atom_type_symbol
_atom_type_description
_atom_type_scat_dispersion_real
_atom_type_scat_dispersion_imag
_atom_type_scat_source
C C 0.0033 0.0016 'International Tables Vol C Tables 4.2.6.8 and 6.1.1.4'
H H 0.0000 0.0000 'International Tables Vol C Tables 4.2.6.8 and 6.1.1.4'
Ag Ag -0.8971 1.1015 'International Tables Vol C Tables 4.2.6.8 and 6.1.1.4'
N N 0.0061 0.0033 'International Tables Vol C Tables 4.2.6.8 and 6.1.1.4'
O O 0.0106 0.0060 'International Tables Vol C Tables 4.2.6.8 and 6.1.1.4'
S S 0.1246 0.1234 'International Tables Vol C Tables 4.2.6.8 and 6.1.1.4'

loop_
_geom_angle_atom_site_label_1
_geom_angle_atom_site_label_2
_geom_angle_atom_site_label_3
_geom_angle
_geom_angle_site_symmetry_1
_geom_angle_site_symmetry_3
N1 Ag1 N2 168.56(17) . 1_656
C3 S1 C6 102.4(4) . .
C7 C6 S1 112.2(8) . .
C7 C6 H6A 109.2 . .
S1 C6 H6A 109.2 . .
C7 C6 H6B 109.2 . .
S1 C6 H6B 109.2 . .
H6A C6 H6B 107.9 . .
C3 C6' S1' 109.3(16) . .
C3 C6' H6'A 109.8 . .
S1' C6' H6'A 109.8 . .
C3 C6' H6'B 109.8 . .
S1' C6' H6'B 109.8 . .
H6'A C6' H6'B 108.3 . .
C7 S1' C6' 102.1(10) . .
C1 N1 C5 117.5(4) . .
C1 N1 Ag1 124.4(4) . .
C5 N1 Ag1 118.0(4) . .
C9 N2 C10 116.4(4) . .
C9 N2 Ag1 122.7(3) . 1_454
C10 N2 Ag1 120.9(3) . 1_454
N1 C1 C2 123.0(5) . .
N1 C1 H1A 118.5 . .
C2 C1 H1A 118.5 . .
C1 C2 C3 119.4(5) . .
C1 C2 H2A 120.3 . .
C3 C2 H2A 120.3 . .
C4 C3 C2 117.8(4) . .
C4 C3 C6' 117.1(14) . .
C2 C3 C6' 124.9(12) . .
C4 C3 S1 126.7(4) . .
C2 C3 S1 115.5(4) . .
C3 C4 C5 119.4(5) . .
C3 C4 H4A 120.3 . .
C5 C4 H4A 120.3 . .
N1 C5 C4 123.0(5) . .
N1 C5 H5A 118.5 . .
C4 C5 H5A 118.5 . .
C8 C7 C11 117.1(4) . .
C8 C7 C6 124.2(7) . .
C11 C7 C6 118.7(7) . .
C8 C7 S1' 132.3(8) . .
C11 C7 S1' 110.2(7) . .
C9 C8 C7 119.9(5) . .
C9 C8 H8A 120.0 . .
C7 C8 H8A 120.0 . .
N2 C9 C8 123.7(5) . .
N2 C9 H9A 118.1 . .
C8 C9 H9A 118.1 . .
N2 C10 C11 123.4(5) . .
N2 C10 H10A 118.3 . .
C11 C10 H10A 118.3 . .
C10 C11 C7 119.5(5) . .
C10 C11 H11A 120.3 . .
C7 C11 H11A 120.3 . .
C13 C12 C14 121.5(6) . 2_655
C13 C12 H12A 119.3 . .
C14 C12 H12A 119.3 2_655 .
C12 C13 C14 118.1(5) . .
C12 C13 C15 120.3(7) . .
C14 C13 C15 121.7(7) . .
C13 C14 C12 120.5(6) . 2_655
C13 C14 H14A 119.8 . .
C12 C14 H14A 119.8 2_655 .
O1 C15 O2 126.0(6) . .
O1 C15 C13 116.9(7) . .
O2 C15 C13 117.1(8) . .
H1WB O1W H1WA 107.3 . .
H2WA O2W H2WB 130.6 . .

loop_
_geom_bond_atom_site_label_1
_geom_bond_atom_site_label_2
_geom_bond_distance
_geom_bond_site_symmetry_2
Ag1 N1 2.156(4) .
Ag1 N2 2.168(4) 1_656
S1 C3 1.742(5) .
S1 C6 1.812(14) .
C6 C7 1.521(12) .
C6 H6A 0.9700 .
C6 H6B 0.9700 .
C6' C3 1.56(2) .
C6' S1' 1.84(2) .
C6' H6'A 0.9700 .
C6' H6'B 0.9700 .
S1' C7 1.713(14) .
N1 C1 1.333(7) .
N1 C5 1.341(7) .
N2 C9 1.330(7) .
N2 C10 1.341(7) .
N2 Ag1 2.168(4) 1_454
O1 C15 1.245(10) .
O2 C15 1.263(10) .
C1 C2 1.379(8) .
C1 H1A 0.9300 .
C2 C3 1.389(7) .
C2 H2A 0.9300 .
C3 C4 1.379(7) .
C4 C5 1.382(7) .
C4 H4A 0.9300 .
C5 H5A 0.9300 .
C7 C8 1.370(7) .
C7 C11 1.394(7) .
C8 C9 1.369(7) .
C8 H8A 0.9300 .
C9 H9A 0.9300 .
C10 C11 1.366(8) .
C10 H10A 0.9300 .
C11 H11A 0.9300 .
C12 C13 1.377(9) .
C12 C14 1.382(8) 2_655
C12 H12A 0.9300 .
C13 C14 1.381(9) .
C13 C15 1.505(8) .
C14 C12 1.382(8) 2_655
C14 H14A 0.9300 .
O1W H1WB 0.8984 .
O1W H1WA 0.9108 .
O2W H2WA 0.8901 .
O2W H2WB 0.8900 .

loop_
_geom_torsion_atom_site_label_1
_geom_torsion_atom_site_label_2
_geom_torsion_atom_site_label_3
_geom_torsion_atom_site_label_4
_geom_torsion
_geom_torsion_site_symmetry_1
_geom_torsion_site_symmetry_4
C3 S1_a C6_a C7 -170.5(10) . .
C3 C6' S1' C7 -172(3) . .
C5 N1 C1 C2 0.4(8) . .
Ag1 N1 C1 C2 -177.4(4) . .
N1 C1 C2 C3 -1.8(9) . .
C1 C2 C3 C4 2.1(8) . .
C1 C2 C3 C6' 176(3) . .
C1 C2 C3 S1 -179.2(4) . .
S1' C6' C3 C4 -22(5) . .
S1' C6' C3 C2 164.0(18) . .
S1' C6' C3 S1 140(16) . .
C6 S1 C3 C4 -7.8(9) . .
C6 S1 C3 C2 173.5(8) . .
C6 S1 C3 C6' -28(13) . .
C2 C3 C4 C5 -1.1(8) . .
C6' C3 C4 C5 -176(3) . .
S1 C3 C4 C5 -179.7(4) . .
C1 N1 C5 C4 0.7(8) . .
Ag1 N1 C5 C4 178.6(4) . .
C3 C4 C5 N1 -0.3(8) . .
S1 C6 C7 C8 3.7(17) . .
S1 C6 C7 C11 -173.2(7) . .
S1 C6 C7 S1' 140(9) . .
C6' S1' C7 C8 23(3) . .
C6' S1' C7 C11 -165(2) . .
C6' S1' C7 C6 -28(7) . .
C11 C7 C8 C9 -0.1(8) . .
C6 C7 C8 C9 -177.1(10) . .
S1' C7 C8 C9 171.7(11) . .
C10 N2 C9 C8 -0.1(8) . .
Ag1 N2 C9 C8 -179.8(4) 1_454 .
C7 C8 C9 N2 0.2(8) . .
C9 N2 C10 C11 -0.2(8) . .
Ag1 N2 C10 C11 179.5(5) 1_454 .
N2 C10 C11 C7 0.3(9) . .
C8 C7 C11 C10 -0.2(8) . .
C6 C7 C11 C10 177.0(10) . .
S1' C7 C11 C10 -173.7(10) . .
C14 C12 C13 C14 1.1(9) 2_655 .
C14 C12 C13 C15 -179.6(5) 2_655 .
C12 C13 C14 C12 -1.1(9) . 2_655
C15 C13 C14 C12 179.7(5) . 2_655
C12 C13 C15 O1 12.4(8) . .
C14 C13 C15 O1 -168.3(5) . .
C12 C13 C15 O2 -166.2(5) . .
C14 C13 C15 O2 13.1(8) . .
